data_4082328
loop_
_publ_author_name
'Chilleck, Maren A.'
'Braun, Thomas'
'Braun, Beatrice'
'Mebs, Stefan'

_publ_section_title
;
 Neutral and Cationic Zinc Complexes with N- and S-Donor-Functionalized
 Cyclopentadienyl Ligands
;
_journal_issue 2
_journal_name_full Organometallics
_journal_page_first 551
_journal_paper_doi 10.1021/om401076g
_journal_volume 33
_journal_year 2014
_chemical_absolute_configuration ad
_chemical_formula_moiety 'C16 H29 Cl N2 Zn'
_chemical_formula_sum 'C16 H29 Cl N2 Zn'
_chemical_formula_weight 350.23
_chemical_name_systematic
; 
 ? 
;
_space_group_IT_number 19
_symmetry_cell_setting orthorhombic
_symmetry_space_group_name_Hall 'P 2ac 2ab'
_symmetry_space_group_name_H-M 'P 21 21 21'
_atom_sites_solution_hydrogens geom
_atom_sites_solution_primary direct
_atom_sites_solution_secondary difmap
_audit_creation_method SHELXL-97
_cell_angle_alpha 90.00
_cell_angle_beta 90.00
_cell_angle_gamma 90.00
_cell_formula_units_Z 4
_cell_length_a 8.2930(4)
_cell_length_b 14.0331(7)
_cell_length_c 15.2163(7)
_cell_measurement_reflns_used 26379
_cell_measurement_temperature 100(2)
_cell_measurement_theta_max 28.27
_cell_measurement_theta_min 3.19
_cell_volume 1770.82(15)
_computing_cell_refinement 'X-AREA (Stoe & Cie, 2002)'
_computing_data_collection 'X-AREA (Stoe & Cie, 2002)'
_computing_data_reduction 'X-RED (Stoe & Cie, 2002)'
_computing_molecular_graphics 'PLATON, 1990'
_computing_publication_material 'PLATON, 1990'
_computing_structure_refinement 'SHELXL97 (Sheldrick, 1997)'
_computing_structure_solution 'SHELXS97 (Sheldrick, 1997)'
_diffrn_ambient_temperature 100(2)
_diffrn_measured_fraction_theta_full 0.997
_diffrn_measured_fraction_theta_max 0.997
_diffrn_measurement_device_type 'STOE, IPDS2theta'
_diffrn_measurement_method 'rotation method'
_diffrn_radiation_monochromator graphite
_diffrn_radiation_source 'fine-focus sealed tube'
_diffrn_radiation_type MoK\a
_diffrn_radiation_wavelength 0.71073
_diffrn_reflns_av_R_equivalents 0.0796
_diffrn_reflns_av_sigmaI/netI 0.0533
_diffrn_reflns_limit_h_max 10
_diffrn_reflns_limit_h_min -10
_diffrn_reflns_limit_k_max 18
_diffrn_reflns_limit_k_min -18
_diffrn_reflns_limit_l_max 19
_diffrn_reflns_limit_l_min -19
_diffrn_reflns_number 14085
_diffrn_reflns_theta_full 27.50
_diffrn_reflns_theta_max 27.50
_diffrn_reflns_theta_min 3.63
_diffrn_standards_decay_% 'no decay'
_exptl_absorpt_coefficient_mu 1.531
_exptl_absorpt_correction_T_max 0.8376
_exptl_absorpt_correction_T_min 0.5269
_exptl_absorpt_correction_type multi-scan
_exptl_absorpt_process_details 'SPEK, 2003'
_exptl_crystal_colour 'light yellow'
_exptl_crystal_density_diffrn 1.314
_exptl_crystal_density_method 'not measured'
_exptl_crystal_description plate
_exptl_crystal_F_000 744
_exptl_crystal_size_max 0.48
_exptl_crystal_size_mid 0.30
_exptl_crystal_size_min 0.12
_refine_diff_density_max 0.510
_refine_diff_density_min -0.719
_refine_diff_density_rms 0.062
_refine_ls_abs_structure_details 'Flack H D (1983), Acta Cryst. A39, 876-881'
_refine_ls_abs_structure_Flack 0.002(12)
_refine_ls_extinction_method none
_refine_ls_goodness_of_fit_ref 1.043
_refine_ls_hydrogen_treatment constr
_refine_ls_matrix_type full
_refine_ls_number_parameters 188
_refine_ls_number_reflns 4051
_refine_ls_number_restraints 0
_refine_ls_restrained_S_all 1.043
_refine_ls_R_factor_all 0.0363
_refine_ls_R_factor_gt 0.0324
_refine_ls_shift/su_max 0.001
_refine_ls_shift/su_mean 0.000
_refine_ls_structure_factor_coef Fsqd
_refine_ls_weighting_details 'calc w=1/[\s^2^(Fo^2^)+(0.0442P)^2^+0.1430P] where P=(Fo^2^+2Fc^2^)/3'
_refine_ls_weighting_scheme calc
_refine_ls_wR_factor_gt 0.0785
_refine_ls_wR_factor_ref 0.0801
_reflns_number_gt 3748
_reflns_number_total 4051
_reflns_threshold_expression >2sigma(I)
_cod_data_source_file om401076g_si_002.cif
_cod_data_source_block complex7_cm536
_cod_depositor_comments
;
The following automatic conversions were performed:

'_symmetry_cell_setting' value 'Orthorhombic' changed to
'orthorhombic' according to
/usr/data/users/saulius/automatic-downloads/current/ACS/lib/dictionaries/cif_core.dic
dictionary named 'cif_core.dic' version 2.4.2 from 2011-04-26.

Automatic conversion script
Id: cif_fix_values 2281 2013-09-26 08:29:07Z andrius 
;
_cod_original_sg_symbol_H-M P212121
_cod_database_code 4082328

loop_
_symmetry_equiv_pos_as_xyz
'x, y, z'
'-x+1/2, -y, z+1/2'
'x+1/2, -y+1/2, -z'
'-x, y+1/2, -z+1/2'

loop_
_atom_site_label
_atom_site_type_symbol
_atom_site_fract_x
_atom_site_fract_y
_atom_site_fract_z
_atom_site_U_iso_or_equiv
_atom_site_adp_type
_atom_site_occupancy
_atom_site_symmetry_multiplicity
_atom_site_calc_flag
_atom_site_refinement_flags
Zn1 Zn 0.19056(3) 0.610994(17) 0.653226(19) 0.01973(9) Uani 1 1 d .
Cl1 Cl 0.42193(8) 0.62400(5) 0.57639(5) 0.03004(16) Uani 1 1 d .
N1 N 0.0083(3) 0.56423(15) 0.56310(15) 0.0223(5) Uani 1 1 d .
N2 N 0.1905(3) 0.47227(13) 0.70403(15) 0.0234(4) Uani 1 1 d .
C1 C 0.0245(4) 0.45891(17) 0.5687(2) 0.0275(6) Uani 1 1 d .
H1A H 0.1167 0.4385 0.5342 0.033 Uiso 1 1 calc R
H1B H -0.0710 0.4290 0.5443 0.033 Uiso 1 1 calc R
C2 C 0.0462(4) 0.42767(17) 0.6630(2) 0.0278(6) Uani 1 1 d .
H2A H -0.0490 0.4449 0.6965 0.033 Uiso 1 1 calc R
H2B H 0.0572 0.3589 0.6651 0.033 Uiso 1 1 calc R
C3 C 0.3376(4) 0.41883(18) 0.6787(2) 0.0311(7) Uani 1 1 d .
H3A H 0.3523 0.4228 0.6162 0.047 Uiso 1 1 calc R
H3B H 0.3262 0.3533 0.6956 0.047 Uiso 1 1 calc R
H3C H 0.4295 0.4459 0.7078 0.047 Uiso 1 1 calc R
C4 C 0.1758(4) 0.46895(17) 0.80087(18) 0.0305(6) Uani 1 1 d .
H4A H 0.1674 0.4039 0.8197 0.046 Uiso 1 1 calc R
H4B H 0.0812 0.5033 0.8187 0.046 Uiso 1 1 calc R
H4C H 0.2694 0.4976 0.8270 0.046 Uiso 1 1 calc R
C5 C -0.1561(3) 0.59506(17) 0.58893(19) 0.0241(5) Uani 1 1 d .
H5A H -0.1985 0.5510 0.6323 0.029 Uiso 1 1 calc R
H5B H -0.2260 0.5928 0.5379 0.029 Uiso 1 1 calc R
C6 C -0.1580(3) 0.69640(17) 0.62716(18) 0.0232(5) Uani 1 1 d .
H6A H -0.1183 0.7407 0.5833 0.028 Uiso 1 1 calc R
H6B H -0.2681 0.7140 0.6412 0.028 Uiso 1 1 calc R
C7 C -0.0563(3) 0.70435(15) 0.70837(18) 0.0218(5) Uani 1 1 d .
C8 C 0.1099(3) 0.73699(16) 0.71021(19) 0.0224(5) Uani 1 1 d .
C9 C 0.1638(3) 0.72529(17) 0.80051(19) 0.0252(6) Uani 1 1 d .
C10 C 0.0400(3) 0.68535(16) 0.8484(2) 0.0259(5) Uani 1 1 d .
C11 C -0.0952(3) 0.67139(16) 0.79236(19) 0.0246(6) Uani 1 1 d .
C12 C -0.2505(4) 0.62516(19) 0.8194(2) 0.0331(7) Uani 1 1 d .
H12A H -0.3245 0.6259 0.7709 0.050 Uiso 1 1 calc R
H12B H -0.2962 0.6595 0.8680 0.050 Uiso 1 1 calc R
H12C H -0.2302 0.5605 0.8367 0.050 Uiso 1 1 calc R
C13 C 0.0433(5) 0.6592(2) 0.9444(2) 0.0396(8) Uani 1 1 d .
H13A H 0.1406 0.6830 0.9706 0.059 Uiso 1 1 calc R
H13B H 0.0396 0.5912 0.9504 0.059 Uiso 1 1 calc R
H13C H -0.0482 0.6869 0.9734 0.059 Uiso 1 1 calc R
C14 C 0.3249(4) 0.7585(2) 0.8336(2) 0.0396(7) Uani 1 1 d .
H14A H 0.3572 0.7199 0.8826 0.059 Uiso 1 1 calc R
H14B H 0.3171 0.8238 0.8519 0.059 Uiso 1 1 calc R
H14C H 0.4034 0.7531 0.7875 0.059 Uiso 1 1 calc R
C15 C 0.1772(4) 0.81450(16) 0.6508(2) 0.0295(6) Uani 1 1 d .
H15A H 0.1494 0.8759 0.6742 0.044 Uiso 1 1 calc R
H15B H 0.1323 0.8079 0.5930 0.044 Uiso 1 1 calc R
H15C H 0.2924 0.8087 0.6478 0.044 Uiso 1 1 calc R
C16 C 0.0445(4) 0.5971(2) 0.47307(18) 0.0300(6) Uani 1 1 d .
H16A H 0.0222 0.6641 0.4686 0.045 Uiso 1 1 calc R
H16B H -0.0214 0.5629 0.4319 0.045 Uiso 1 1 calc R
H16C H 0.1562 0.5858 0.4602 0.045 Uiso 1 1 calc R

loop_
_atom_site_aniso_label
_atom_site_aniso_U_11
_atom_site_aniso_U_22
_atom_site_aniso_U_33
_atom_site_aniso_U_23
_atom_site_aniso_U_13
_atom_site_aniso_U_12
Zn1 0.02051(14) 0.01492(12) 0.02377(15) 0.00085(11) 0.00041(13) -0.00016(11)
Cl1 0.0230(3) 0.0285(3) 0.0387(4) 0.0033(3) 0.0081(3) 0.0000(2)
N1 0.0235(11) 0.0200(9) 0.0233(11) -0.0014(8) -0.0022(9) 0.0007(8)
N2 0.0270(11) 0.0163(8) 0.0268(11) 0.0032(8) -0.0003(11) 0.0025(9)
C1 0.0311(14) 0.0169(11) 0.0344(15) -0.0063(10) -0.0044(13) -0.0000(10)
C2 0.0307(14) 0.0158(9) 0.0369(16) 0.0020(11) 0.0025(14) -0.0027(9)
C3 0.0304(16) 0.0224(11) 0.0404(17) 0.0008(11) 0.0010(13) 0.0096(10)
C4 0.0439(17) 0.0216(11) 0.0260(14) 0.0053(10) 0.0009(14) 0.0013(12)
C5 0.0210(13) 0.0224(11) 0.0289(14) -0.0026(10) -0.0042(10) 0.0012(9)
C6 0.0216(13) 0.0191(10) 0.0289(14) -0.0020(9) -0.0030(10) 0.0038(9)
C7 0.0238(13) 0.0141(10) 0.0276(14) 0.0001(9) 0.0020(11) -0.0003(9)
C8 0.0231(13) 0.0155(10) 0.0286(14) -0.0004(9) 0.0047(11) 0.0006(9)
C9 0.0286(15) 0.0173(10) 0.0296(14) -0.0029(9) -0.0057(12) 0.0017(10)
C10 0.0352(14) 0.0187(10) 0.0239(12) -0.0013(11) -0.0002(13) 0.0064(9)
C11 0.0271(14) 0.0157(10) 0.0308(14) 0.0016(9) 0.0039(11) -0.0006(10)
C12 0.0307(14) 0.0234(12) 0.0452(18) 0.0045(12) 0.0124(13) -0.0001(10)
C13 0.064(2) 0.0299(14) 0.0248(15) -0.0002(11) 0.0001(16) 0.0127(14)
C14 0.0349(16) 0.0351(13) 0.049(2) -0.0121(13) -0.0120(17) 0.0001(12)
C15 0.0314(14) 0.0162(9) 0.0408(15) 0.0004(11) 0.0111(15) -0.0033(10)
C16 0.0358(15) 0.0309(13) 0.0233(13) -0.0001(11) -0.0012(12) 0.0037(12)

loop_
_atom_type_symbol
_atom_type_description
_atom_type_scat_dispersion_real
_atom_type_scat_dispersion_imag
_atom_type_scat_source
C C 0.0033 0.0016 'International Tables Vol C Tables 4.2.6.8 and 6.1.1.4'
H H 0.0000 0.0000 'International Tables Vol C Tables 4.2.6.8 and 6.1.1.4'
Cl Cl 0.1484 0.1585 'International Tables Vol C Tables 4.2.6.8 and 6.1.1.4'
N N 0.0061 0.0033 'International Tables Vol C Tables 4.2.6.8 and 6.1.1.4'
Zn Zn 0.2839 1.4301 'International Tables Vol C Tables 4.2.6.8 and 6.1.1.4'

loop_
_geom_angle_atom_site_label_1
_geom_angle_atom_site_label_2
_geom_angle_atom_site_label_3
_geom_angle
C8 Zn1 N2 129.51(10)
C8 Zn1 N1 107.48(10)
N2 Zn1 N1 87.21(9)
C8 Zn1 Cl1 114.90(8)
N2 Zn1 Cl1 105.48(7)
N1 Zn1 Cl1 107.04(6)
C8 Zn1 C7 34.39(9)
N2 Zn1 C7 110.66(9)
N1 Zn1 C7 78.66(8)
Cl1 Zn1 C7 143.67(6)
C16 N1 C5 110.0(2)
C16 N1 C1 110.2(2)
C5 N1 C1 111.0(2)
C16 N1 Zn1 110.76(17)
C5 N1 Zn1 112.91(16)
C1 N1 Zn1 101.78(16)
C4 N2 C3 108.1(2)
C4 N2 C2 109.8(2)
C3 N2 C2 109.9(2)
C4 N2 Zn1 113.38(15)
C3 N2 Zn1 111.94(17)
C2 N2 Zn1 103.69(15)
N1 C1 C2 110.7(2)
N1 C1 H1A 109.5
C2 C1 H1A 109.5
N1 C1 H1B 109.5
C2 C1 H1B 109.5
H1A C1 H1B 108.1
N2 C2 C1 111.8(2)
N2 C2 H2A 109.3
C1 C2 H2A 109.3
N2 C2 H2B 109.3
C1 C2 H2B 109.3
H2A C2 H2B 107.9
N2 C3 H3A 109.5
N2 C3 H3B 109.5
H3A C3 H3B 109.5
N2 C3 H3C 109.5
H3A C3 H3C 109.5
H3B C3 H3C 109.5
N2 C4 H4A 109.5
N2 C4 H4B 109.5
H4A C4 H4B 109.5
N2 C4 H4C 109.5
H4A C4 H4C 109.5
H4B C4 H4C 109.5
N1 C5 C6 112.3(2)
N1 C5 H5A 109.1
C6 C5 H5A 109.1
N1 C5 H5B 109.1
C6 C5 H5B 109.1
H5A C5 H5B 107.9
C7 C6 C5 112.0(2)
C7 C6 H6A 109.2
C5 C6 H6A 109.2
C7 C6 H6B 109.2
C5 C6 H6B 109.2
H6A C6 H6B 107.9
C11 C7 C8 107.8(2)
C11 C7 C6 126.8(2)
C8 C7 C6 124.9(2)
C11 C7 Zn1 108.30(17)
C8 C7 Zn1 53.95(13)
C6 C7 Zn1 98.10(16)
C7 C8 C9 105.9(2)
C7 C8 C15 124.2(2)
C9 C8 C15 122.0(2)
C7 C8 Zn1 91.66(15)
C9 C8 Zn1 101.50(16)
C15 C8 Zn1 104.03(17)
C10 C9 C8 108.5(2)
C10 C9 C14 127.7(3)
C8 C9 C14 123.7(3)
C9 C10 C11 109.1(3)
C9 C10 C13 126.7(3)
C11 C10 C13 124.2(3)
C7 C11 C10 108.7(2)
C7 C11 C12 126.4(3)
C10 C11 C12 124.9(3)
C11 C12 H12A 109.5
C11 C12 H12B 109.5
H12A C12 H12B 109.5
C11 C12 H12C 109.5
H12A C12 H12C 109.5
H12B C12 H12C 109.5
C10 C13 H13A 109.5
C10 C13 H13B 109.5
H13A C13 H13B 109.5
C10 C13 H13C 109.5
H13A C13 H13C 109.5
H13B C13 H13C 109.5
C9 C14 H14A 109.5
C9 C14 H14B 109.5
H14A C14 H14B 109.5
C9 C14 H14C 109.5
H14A C14 H14C 109.5
H14B C14 H14C 109.5
C8 C15 H15A 109.5
C8 C15 H15B 109.5
H15A C15 H15B 109.5
C8 C15 H15C 109.5
H15A C15 H15C 109.5
H15B C15 H15C 109.5
N1 C16 H16A 109.5
N1 C16 H16B 109.5
H16A C16 H16B 109.5
N1 C16 H16C 109.5
H16A C16 H16C 109.5
H16B C16 H16C 109.5

loop_
_geom_bond_atom_site_label_1
_geom_bond_atom_site_label_2
_geom_bond_distance
Zn1 C8 2.080(2)
Zn1 N2 2.0947(19)
Zn1 N1 2.144(2)
Zn1 Cl1 2.2543(7)
Zn1 C7 2.571(3)
N1 C16 1.476(4)
N1 C5 1.483(3)
N1 C1 1.486(3)
N2 C4 1.479(4)
N2 C3 1.483(4)
N2 C2 1.487(4)
C1 C2 1.512(4)
C1 H1A 0.9700
C1 H1B 0.9700
C2 H2A 0.9700
C2 H2B 0.9700
C3 H3A 0.9600
C3 H3B 0.9600
C3 H3C 0.9600
C4 H4A 0.9600
C4 H4B 0.9600
C4 H4C 0.9600
C5 C6 1.537(3)
C5 H5A 0.9700
C5 H5B 0.9700
C6 C7 1.500(4)
C6 H6A 0.9700
C6 H6B 0.9700
C7 C11 1.397(4)
C7 C8 1.453(4)
C8 C9 1.454(4)
C8 C15 1.520(3)
C9 C10 1.377(4)
C9 C14 1.502(4)
C10 C11 1.422(4)
C10 C13 1.507(4)
C11 C12 1.499(4)
C12 H12A 0.9600
C12 H12B 0.9600
C12 H12C 0.9600
C13 H13A 0.9600
C13 H13B 0.9600
C13 H13C 0.9600
C14 H14A 0.9600
C14 H14B 0.9600
C14 H14C 0.9600
C15 H15A 0.9600
C15 H15B 0.9600
C15 H15C 0.9600
C16 H16A 0.9600
C16 H16B 0.9600
C16 H16C 0.9600
